data_1528475
loop_
_publ_author_name
'Filinchuk, Y.E.'
'Yvon, K.'

_publ_section_title
;
 Directional metal-hydrogen bonding in interstitial hydrides. III.
 Structural study of Er Co3 D(x) (0 <= x <= 4,3)
;
_journal_name_full 'Journal of Solid State Chemistry'
_journal_page_first 1041
_journal_page_last 1052
_journal_volume 179
_journal_year 2006
_chemical_formula_sum 'Co3 D1.37 Er'
_chemical_name_systematic 'Er Co3 D1.37'
_space_group_IT_number 166
_symmetry_space_group_name_Hall '-R 3 2"'
_symmetry_space_group_name_H-M 'R -3 m :H'
_cell_angle_alpha 90
_cell_angle_beta 90
_cell_angle_gamma 120
_cell_formula_units_Z 9
_cell_length_a 4.98638
_cell_length_b 4.98638
_cell_length_c 26.03
_cell_volume 560.500
_citation_journal_id_ASTM JSSCBI
_cod_data_source_file Filinchuk_JSSCBI_2006_1005.cif
_cod_data_source_block D1.37Co3Er1
_cod_original_cell_volume 560.4999
_cod_original_formula_sum 'D1.37 Co3 Er1'
_cod_database_code 1528475

loop_
_symmetry_equiv_pos_as_xyz
x,y,z
-y,x-y,z
-x+y,-x,z
y,x,-z
-x,-x+y,-z
x-y,-y,-z
-x,-y,-z
y,-x+y,-z
x-y,x,-z
-y,-x,z
x,x-y,z
-x+y,y,z
x+2/3,y+1/3,z+1/3
-y+2/3,x-y+1/3,z+1/3
-x+y+2/3,-x+1/3,z+1/3
y+2/3,x+1/3,-z+1/3
-x+2/3,-x+y+1/3,-z+1/3
x-y+2/3,-y+1/3,-z+1/3
-x+2/3,-y+1/3,-z+1/3
y+2/3,-x+y+1/3,-z+1/3
x-y+2/3,x+1/3,-z+1/3
-y+2/3,-x+1/3,z+1/3
x+2/3,x-y+1/3,z+1/3
-x+y+2/3,y+1/3,z+1/3
x+1/3,y+2/3,z+2/3
-y+1/3,x-y+2/3,z+2/3
-x+y+1/3,-x+2/3,z+2/3
y+1/3,x+2/3,-z+2/3
-x+1/3,-x+y+2/3,-z+2/3
x-y+1/3,-y+2/3,-z+2/3
-x+1/3,-y+2/3,-z+2/3
y+1/3,-x+y+2/3,-z+2/3
x-y+1/3,x+2/3,-z+2/3
-y+1/3,-x+2/3,z+2/3
x+1/3,x-y+2/3,z+2/3
-x+y+1/3,y+2/3,z+2/3

loop_
_atom_site_label
_atom_site_type_symbol
_atom_site_fract_x
_atom_site_fract_y
_atom_site_fract_z
_atom_site_occupancy
_atom_site_U_iso_or_equiv
D2 D 0 0 0.2204 0.164 0.0
Co3 Co 0.4988 -0.4988 0.07445 1 0.0
Er1 Er 0 0 0 1 0.0
D1 D 0.4747 0.47 0.13754 0.315 0.0
Co1 Co 0 0 0.5 1 0.0
Er2 Er 0 0 0.13156 1 0.0
Co2 Co 0 0 0.3327 1 0.0
